data_4510432
loop_
_publ_author_name
'Adalder, Tapas Kumar'
'Dastidar, Parthasarathi'

_publ_section_title
;
 Crystal Engineering Approach toward Selective Formation of an Asymmetric
 Supramolecular Synthon in Primary Ammonium Monocarboxylate (PAM) Salts
 and Their Gelation Studies
;
_journal_issue 5
_journal_name_full 'Crystal Growth &amp; Design'
_journal_page_first 2254
_journal_paper_doi 10.1021/cg401863s
_journal_volume 14
_journal_year 2014
_chemical_absolute_configuration S
_chemical_formula_moiety 'C9 H9 O2, C8 H12 N'
_chemical_formula_sum 'C17 H21 N O2'
_chemical_formula_weight 271.35
_chemical_name_systematic
; 
 ? 
;
_space_group_IT_number 19
_symmetry_cell_setting orthorhombic
_symmetry_space_group_name_Hall 'P 2ac 2ab'
_symmetry_space_group_name_H-M 'P 21 21 21'
_atom_sites_solution_hydrogens geom
_atom_sites_solution_primary direct
_atom_sites_solution_secondary difmap
_audit_creation_method SHELXL-97
_cell_angle_alpha 90.00
_cell_angle_beta 90.00
_cell_angle_gamma 90.00
_cell_formula_units_Z 4
_cell_length_a 5.7217(3)
_cell_length_b 12.1561(7)
_cell_length_c 22.5944(12)
_cell_measurement_temperature 296(2)
_cell_volume 1571.52(15)
_computing_cell_refinement 'BRUKER APEX II'
_computing_data_collection 'BRUKER APEX II'
_computing_data_reduction 'BRUKER APEX II'
_computing_molecular_graphics 'MERCURY 3.1, PLATON'
_computing_publication_material 'MERCURY 3.1, PLATON'
_computing_structure_refinement 'SHELXL-97 (Sheldrick, 1997)'
_computing_structure_solution 'SHELXS-97 (Sheldrick, 1990)'
_diffrn_ambient_temperature 296(2)
_diffrn_measured_fraction_theta_full 0.998
_diffrn_measured_fraction_theta_max 0.998
_diffrn_measurement_device_type 'BRUKER CCD AREA DETECTOR'
_diffrn_measurement_method 'PHI-OMEGA SCAN'
_diffrn_radiation_monochromator graphite
_diffrn_radiation_source 'fine-focus sealed tube'
_diffrn_radiation_type MoK\a
_diffrn_radiation_wavelength 0.71073
_diffrn_reflns_av_R_equivalents 0.0361
_diffrn_reflns_av_sigmaI/netI 0.0231
_diffrn_reflns_limit_h_max 7
_diffrn_reflns_limit_h_min -6
_diffrn_reflns_limit_k_max 14
_diffrn_reflns_limit_k_min -14
_diffrn_reflns_limit_l_max 25
_diffrn_reflns_limit_l_min -27
_diffrn_reflns_number 19642
_diffrn_reflns_theta_full 25.99
_diffrn_reflns_theta_max 25.99
_diffrn_reflns_theta_min 1.80
_exptl_absorpt_coefficient_mu 0.075
_exptl_absorpt_correction_T_max 0.9926
_exptl_absorpt_correction_T_min 0.9291
_exptl_absorpt_correction_type multi-scan
_exptl_absorpt_process_details SADABS
_exptl_crystal_colour COLOURLESS
_exptl_crystal_density_diffrn 1.147
_exptl_crystal_density_method 'not measured'
_exptl_crystal_description NIDDLE
_exptl_crystal_F_000 584
_exptl_crystal_size_max 0.6
_exptl_crystal_size_mid 0.12
_exptl_crystal_size_min 0.10
_refine_diff_density_max 0.169
_refine_diff_density_min -0.292
_refine_diff_density_rms 0.078
_refine_ls_abs_structure_details 'Flack H D (1983), Acta Cryst. A39, 876-881'
_refine_ls_extinction_method none
_refine_ls_goodness_of_fit_ref 1.133
_refine_ls_hydrogen_treatment constr
_refine_ls_matrix_type full
_refine_ls_number_parameters 184
_refine_ls_number_reflns 3063
_refine_ls_number_restraints 0
_refine_ls_restrained_S_all 1.133
_refine_ls_R_factor_all 0.0683
_refine_ls_R_factor_gt 0.0419
_refine_ls_shift/su_max 0.000
_refine_ls_shift/su_mean 0.000
_refine_ls_structure_factor_coef Fsqd
_refine_ls_weighting_details 'calc w=1/[\s^2^(Fo^2^)+(0.0828P)^2^+0.0397P] where P=(Fo^2^+2Fc^2^)/3'
_refine_ls_weighting_scheme calc
_refine_ls_wR_factor_gt 0.1161
_refine_ls_wR_factor_ref 0.1472
_reflns_number_gt 2278
_reflns_number_total 3063
_reflns_threshold_expression >2sigma(I)
_cod_data_source_file cg401863s_si_002.cif
_cod_data_source_block (S)-PEA.3MPA
_cod_depositor_comments
;
The following automatic conversions were performed:

'_symmetry_cell_setting' value 'ORTHORHOMBIC' changed to
'orthorhombic' according to
/usr/data/users/saulius/crontab/automatic-downloads/rss-feeds/ACS/lib/dictionaries/cif_core.dic
dictionary named 'cif_core.dic' version 2.4.2 from
2011-04-26.

'_exptl_absorpt_correction_type' value 'MULTI-SCAN'
changed to 'multi-scan' according to
/usr/data/users/saulius/crontab/automatic-downloads/rss-feeds/ACS/lib/dictionaries/cif_core.dic
dictionary named 'cif_core.dic' version 2.4.2 from 2011-04-26.

Automatic conversion script
Id: cif_fix_values 2281 2013-09-26 08:29:07Z andrius 

 Adding full bibliography for 4510410--4510441.cif.
;
_cod_database_code 4510432

loop_
_symmetry_equiv_pos_as_xyz
'x, y, z'
'-x+1/2, -y, z+1/2'
'-x, y+1/2, -z+1/2'
'x+1/2, -y+1/2, -z'

loop_
_atom_site_label
_atom_site_type_symbol
_atom_site_fract_x
_atom_site_fract_y
_atom_site_fract_z
_atom_site_U_iso_or_equiv
_atom_site_adp_type
_atom_site_occupancy
_atom_site_symmetry_multiplicity
_atom_site_calc_flag
_atom_site_refinement_flags
O1 O 0.8167(3) 0.81896(13) 0.93720(6) 0.0641(5) Uani 1 1 d .
C2 C 0.7245(5) 0.79525(16) 0.88880(9) 0.0562(5) Uani 1 1 d .
O3 O 0.5179(3) 0.7712(2) 0.88456(8) 0.0934(6) Uani 1 1 d .
C4 C 0.8737(5) 0.7990(2) 0.83299(9) 0.0746(7) Uani 1 1 d .
H4A H 1.0370 0.8064 0.8438 0.089 Uiso 1 1 calc R
H4B H 0.8556 0.7307 0.8113 0.089 Uiso 1 1 calc R
C5 C 0.8036(5) 0.8941(2) 0.79414(10) 0.0644(6) Uani 1 1 d .
C6 C 0.9126(6) 0.9944(3) 0.79977(14) 0.0952(10) Uani 1 1 d .
H6 H 1.0310 1.0036 0.8275 0.114 Uiso 1 1 calc R
C7 C 0.8471(8) 1.0808(3) 0.76462(16) 0.1147(13) Uani 1 1 d .
H7 H 0.9198 1.1486 0.7694 0.138 Uiso 1 1 calc R
C8 C 0.6787(8) 1.0694(3) 0.72308(14) 0.1047(12) Uani 1 1 d .
H8 H 0.6419 1.1282 0.6985 0.126 Uiso 1 1 calc R
C9 C 0.5597(6) 0.9695(3) 0.71698(11) 0.0895(10) Uani 1 1 d .
C10 C 0.3644(8) 0.9521(4) 0.67281(14) 0.1407(17) Uani 1 1 d .
H10A H 0.2378 1.0013 0.6816 0.211 Uiso 1 1 calc R
H10B H 0.3101 0.8775 0.6752 0.211 Uiso 1 1 calc R
H10C H 0.4212 0.9665 0.6336 0.211 Uiso 1 1 calc R
C11 C 0.6257(5) 0.8828(2) 0.75347(9) 0.0692(7) Uani 1 1 d .
H11 H 0.5482 0.8158 0.7504 0.083 Uiso 1 1 calc R
C12 C 1.0148(5) 0.5429(2) -0.04418(11) 0.0705(7) Uani 1 1 d .
H12A H 1.0309 0.4744 -0.0649 0.106 Uiso 1 1 calc R
H12B H 1.1420 0.5514 -0.0168 0.106 Uiso 1 1 calc R
H12C H 1.0169 0.6024 -0.0721 0.106 Uiso 1 1 calc R
C13 C 0.7865(4) 0.54397(16) -0.01077(9) 0.0538(5) Uani 1 1 d .
H13 H 0.6604 0.5387 -0.0400 0.065 Uiso 1 1 calc R
N14 N 0.7579(3) 0.65077(12) 0.02096(7) 0.0529(4) Uani 1 1 d .
H14A H 0.8716 0.6583 0.0475 0.079 Uiso 1 1 calc R
H14B H 0.6201 0.6519 0.0392 0.079 Uiso 1 1 calc R
H14C H 0.7649 0.7058 -0.0050 0.079 Uiso 1 1 calc R
C15 C 0.7571(4) 0.44932(16) 0.03222(9) 0.0538(5) Uani 1 1 d .
C16 C 0.5745(4) 0.37689(18) 0.02638(11) 0.0669(6) Uani 1 1 d .
H16 H 0.4670 0.3869 -0.0040 0.080 Uiso 1 1 calc R
C17 C 0.5475(5) 0.2896(2) 0.06469(14) 0.0816(8) Uani 1 1 d .
H17 H 0.4229 0.2413 0.0598 0.098 Uiso 1 1 calc R
C18 C 0.7028(6) 0.27384(18) 0.10972(13) 0.0802(8) Uani 1 1 d .
H18 H 0.6839 0.2154 0.1358 0.096 Uiso 1 1 calc R
C19 C 0.8864(5) 0.3446(2) 0.11609(12) 0.0796(7) Uani 1 1 d .
H19 H 0.9939 0.3335 0.1464 0.096 Uiso 1 1 calc R
C20 C 0.9140(4) 0.43256(19) 0.07795(11) 0.0678(6) Uani 1 1 d .
H20 H 1.0387 0.4807 0.0830 0.081 Uiso 1 1 calc R

loop_
_atom_site_aniso_label
_atom_site_aniso_U_11
_atom_site_aniso_U_22
_atom_site_aniso_U_33
_atom_site_aniso_U_23
_atom_site_aniso_U_13
_atom_site_aniso_U_12
O1 0.0772(11) 0.0746(10) 0.0405(8) 0.0056(7) -0.0035(7) -0.0016(8)
C2 0.0697(15) 0.0598(11) 0.0391(11) 0.0015(9) 0.0018(11) 0.0118(11)
O3 0.0689(12) 0.1503(18) 0.0609(11) -0.0254(12) 0.0010(9) -0.0115(12)
C4 0.0751(16) 0.1048(18) 0.0438(12) 0.0024(12) 0.0099(12) 0.0264(15)
C5 0.0696(15) 0.0851(15) 0.0384(11) 0.0000(10) 0.0140(11) 0.0066(13)
C6 0.099(2) 0.120(3) 0.0660(18) 0.0079(17) 0.0116(17) -0.024(2)
C7 0.153(4) 0.103(2) 0.087(2) 0.017(2) 0.033(3) -0.023(2)
C8 0.160(4) 0.089(2) 0.0653(18) 0.0278(16) 0.032(2) 0.026(2)
C9 0.116(3) 0.112(2) 0.0408(14) 0.0056(13) 0.0072(15) 0.044(2)
C10 0.165(4) 0.179(4) 0.079(2) -0.004(2) -0.038(3) 0.072(3)
C11 0.0887(17) 0.0762(14) 0.0427(12) -0.0020(11) 0.0008(12) 0.0157(14)
C12 0.0768(16) 0.0663(14) 0.0686(15) -0.0060(12) 0.0079(13) 0.0081(12)
C13 0.0574(12) 0.0581(10) 0.0459(11) -0.0038(9) -0.0105(10) 0.0021(10)
N14 0.0610(11) 0.0524(8) 0.0453(9) 0.0058(7) -0.0057(8) 0.0026(8)
C15 0.0562(13) 0.0483(9) 0.0567(12) -0.0037(9) -0.0091(11) 0.0026(9)
C16 0.0571(14) 0.0635(13) 0.0800(16) -0.0037(12) -0.0173(13) 0.0001(11)
C17 0.0725(17) 0.0529(13) 0.119(2) 0.0026(14) -0.0065(17) -0.0099(12)
C18 0.0933(19) 0.0546(12) 0.0926(19) 0.0139(12) -0.0002(18) 0.0037(13)
C19 0.0920(19) 0.0695(14) 0.0775(17) 0.0136(13) -0.0249(16) 0.0039(14)
C20 0.0678(15) 0.0631(13) 0.0724(15) 0.0059(11) -0.0219(13) -0.0081(11)

loop_
_atom_type_symbol
_atom_type_description
_atom_type_scat_dispersion_real
_atom_type_scat_dispersion_imag
_atom_type_scat_source
C C 0.0033 0.0016 'International Tables Vol C Tables 4.2.6.8 and 6.1.1.4'
H H 0.0000 0.0000 'International Tables Vol C Tables 4.2.6.8 and 6.1.1.4'
N N 0.0061 0.0033 'International Tables Vol C Tables 4.2.6.8 and 6.1.1.4'
O O 0.0106 0.0060 'International Tables Vol C Tables 4.2.6.8 and 6.1.1.4'

loop_
_geom_angle_atom_site_label_1
_geom_angle_atom_site_label_2
_geom_angle_atom_site_label_3
_geom_angle
O3 C2 O1 122.2(2)
O3 C2 C4 119.0(2)
O1 C2 C4 118.8(2)
C5 C4 C2 110.90(19)
C5 C4 H4A 109.5
C2 C4 H4A 109.5
C5 C4 H4B 109.5
C2 C4 H4B 109.5
H4A C4 H4B 108.0
C6 C5 C11 119.0(2)
C6 C5 C4 120.4(3)
C11 C5 C4 120.6(2)
C7 C6 C5 120.2(3)
C7 C6 H6 119.9
C5 C6 H6 119.9
C8 C7 C6 121.3(3)
C8 C7 H7 119.4
C6 C7 H7 119.4
C7 C8 C9 120.3(3)
C7 C8 H8 119.9
C9 C8 H8 119.9
C11 C9 C8 117.8(3)
C11 C9 C10 119.1(4)
C8 C9 C10 123.1(3)
C9 C10 H10A 109.5
C9 C10 H10B 109.5
H10A C10 H10B 109.5
C9 C10 H10C 109.5
H10A C10 H10C 109.5
H10B C10 H10C 109.5
C5 C11 C9 121.4(3)
C5 C11 H11 119.3
C9 C11 H11 119.3
C13 C12 H12A 109.5
C13 C12 H12B 109.5
H12A C12 H12B 109.5
C13 C12 H12C 109.5
H12A C12 H12C 109.5
H12B C12 H12C 109.5
N14 C13 C12 110.04(18)
N14 C13 C15 109.91(15)
C12 C13 C15 114.24(18)
N14 C13 H13 107.5
C12 C13 H13 107.5
C15 C13 H13 107.5
C13 N14 H14A 109.5
C13 N14 H14B 109.5
H14A N14 H14B 109.5
C13 N14 H14C 109.5
H14A N14 H14C 109.5
H14B N14 H14C 109.5
C16 C15 C20 118.11(19)
C16 C15 C13 120.66(19)
C20 C15 C13 121.22(18)
C15 C16 C17 121.3(2)
C15 C16 H16 119.4
C17 C16 H16 119.4
C18 C17 C16 120.2(2)
C18 C17 H17 119.9
C16 C17 H17 119.9
C17 C18 C19 119.4(2)
C17 C18 H18 120.3
C19 C18 H18 120.3
C18 C19 C20 120.6(2)
C18 C19 H19 119.7
C20 C19 H19 119.7
C19 C20 C15 120.3(2)
C19 C20 H20 119.8
C15 C20 H20 119.8

loop_
_geom_bond_atom_site_label_1
_geom_bond_atom_site_label_2
_geom_bond_distance
O1 C2 1.248(3)
C2 O3 1.221(3)
C2 C4 1.523(3)
C4 C5 1.505(3)
C4 H4A 0.9700
C4 H4B 0.9700
C5 C6 1.376(4)
C5 C11 1.378(3)
C6 C7 1.368(5)
C6 H6 0.9300
C7 C8 1.352(5)
C7 H7 0.9300
C8 C9 1.399(5)
C8 H8 0.9300
C9 C11 1.390(4)
C9 C10 1.513(5)
C10 H10A 0.9600
C10 H10B 0.9600
C10 H10C 0.9600
C11 H11 0.9300
C12 C13 1.509(3)
C12 H12A 0.9600
C12 H12B 0.9600
C12 H12C 0.9600
C13 N14 1.492(3)
C13 C15 1.515(3)
C13 H13 0.9800
N14 H14A 0.8900
N14 H14B 0.8900
N14 H14C 0.8900
C15 C16 1.373(3)
C15 C20 1.384(3)
C16 C17 1.378(4)
C16 H16 0.9300
C17 C18 1.365(4)
C17 H17 0.9300
C18 C19 1.365(4)
C18 H18 0.9300
C19 C20 1.382(3)
C19 H19 0.9300
C20 H20 0.9300

loop_
_geom_hbond_atom_site_label_D
_geom_hbond_atom_site_label_H
_geom_hbond_atom_site_label_A
_geom_hbond_distance_DH
_geom_hbond_distance_HA
_geom_hbond_distance_DA
_geom_hbond_angle_DHA
_geom_hbond_site_symmetry_A
N14 H14A O3 0.89 1.95 2.770(2) 153.0 4_566
N14 H14A O1 0.89 2.59 3.355(3) 145.2 4_566
N14 H14B O1 0.89 1.85 2.720(2) 165.4 4_466
